data_1560462
loop_
_publ_author_name
'Iyer, Abishek K.'
'Yin, Wenlong'
'Lee, Emma J.'
'Lin, Xinsong'
'Mar, Arthur'

_publ_section_title
;
 Quaternary rare-earth sulfides RE 3 M 0.5 GeS 7 (RE=La--Nd, Sm; M=Co, Ni)
 and Y 3 Pd 0.5 SiS 7
;
_journal_name_full 'Journal of Solid State Chemistry'
_journal_page_first 14
_journal_page_last 23
_journal_paper_doi 10.1016/j.jssc.2017.03.009
_journal_volume 250
_journal_year 2017
_chemical_absolute_configuration ad
_chemical_formula_structural 'La3 Co0.50 Ge S7'
_chemical_formula_sum 'Co0.5 Ge La3 S7'
_chemical_formula_weight 743.21
_chemical_name_common 'lanthanum cobalt germanium sulfide (3/0.5/1/7)'
_chemical_name_systematic 'lanthanum cobalt germanium sulfide (3/0.5/1/7)'
_space_group_crystal_system hexagonal
_space_group_IT_number 173
_space_group_name_Hall 'P 6c'
_space_group_name_H-M_alt 'P 63'
_atom_sites_solution_hydrogens .
_cell_angle_alpha 90
_cell_angle_beta 90
_cell_angle_gamma 120
_cell_formula_units_Z 2
_cell_length_a 10.3179(7)
_cell_length_b 10.3179(7)
_cell_length_c 5.8107(4)
_cell_measurement_reflns_used 4405
_cell_measurement_temperature 296(2)
_cell_measurement_theta_max 32.55
_cell_measurement_theta_min 4.18
_cell_volume 535.72(6)
_computing_cell_refinement 'Bruker SAINT 8.34A (Bruker, 2013)'
_computing_data_collection 'Bruker APEX 2 (Bruker, 2008)'
_computing_data_reduction 'Bruker SAINT 8.34A'
_computing_molecular_graphics 'ATOMS 5.1 (Dowty, 1999)'
_computing_publication_material 'SHELXL-2014/7 (Sheldrick, 2014)'
_computing_structure_refinement 'SHELXL-2014/7 (Sheldrick, 2014)'
_computing_structure_solution 'SHELXS-97 (Sheldrick, 2008)'
_diffrn_ambient_temperature 296(2)
_diffrn_measured_fraction_theta_full 1.000
_diffrn_measured_fraction_theta_max 0.996
_diffrn_measurement_device_type 'Bruker PLATFORM/SMART APEX II CCD'
_diffrn_measurement_method '\w and \f scans'
_diffrn_radiation_type MoK\a
_diffrn_radiation_wavelength 0.71073
_diffrn_reflns_av_R_equivalents 0.0424
_diffrn_reflns_av_unetI/netI 0.0276
_diffrn_reflns_Laue_measured_fraction_full 1.000
_diffrn_reflns_Laue_measured_fraction_max 0.996
_diffrn_reflns_limit_h_max 15
_diffrn_reflns_limit_h_min -15
_diffrn_reflns_limit_k_max 15
_diffrn_reflns_limit_k_min -15
_diffrn_reflns_limit_l_max 8
_diffrn_reflns_limit_l_min -8
_diffrn_reflns_number 7801
_diffrn_reflns_point_group_measured_fraction_full 1.000
_diffrn_reflns_point_group_measured_fraction_max 0.996
_diffrn_reflns_theta_full 25.242
_diffrn_reflns_theta_max 33.288
_diffrn_reflns_theta_min 2.279
_diffrn_source 'fine-focus sealed tube'
_exptl_absorpt_coefficient_mu 16.542
_exptl_absorpt_correction_T_max 0.620
_exptl_absorpt_correction_T_min 0.478
_exptl_absorpt_correction_type numerical
_exptl_absorpt_process_details 'SHELXL-2014/7 (Sheldrick, 2014)'
_exptl_crystal_colour grey
_exptl_crystal_density_diffrn 4.607
_exptl_crystal_description irregular
_exptl_crystal_F_000 657
_exptl_crystal_size_max 0.056
_exptl_crystal_size_mid 0.054
_exptl_crystal_size_min 0.040
_refine_diff_density_max 2.895
_refine_diff_density_min -1.296
_refine_diff_density_rms 0.241
_refine_ls_abs_structure_details
;
 Refined as an inversion twin.
;
_refine_ls_abs_structure_Flack -0.02(3)
_refine_ls_extinction_coef 0.0032(3)
_refine_ls_extinction_expression Fc^*^=kFc[1+0.001xFc^2^\l^3^/sin(2\q)]^-1/4^
_refine_ls_extinction_method 'SHELXL-2014/7 (Sheldrick 2014)'
_refine_ls_goodness_of_fit_ref 1.100
_refine_ls_hydrogen_treatment undef
_refine_ls_matrix_type full
_refine_ls_number_parameters 39
_refine_ls_number_reflns 1367
_refine_ls_number_restraints 1
_refine_ls_restrained_S_all 1.100
_refine_ls_R_factor_all 0.0265
_refine_ls_R_factor_gt 0.0242
_refine_ls_shift/su_max 0.000
_refine_ls_shift/su_mean 0.000
_refine_ls_structure_factor_coef Fsqd
_refine_ls_weighting_details 'w=1/[\s^2^(Fo^2^)+(0.0113P)^2^+2.2619P] where P=(Fo^2^+2Fc^2^)/3'
_refine_ls_weighting_scheme calc
_refine_ls_wR_factor_gt 0.0438
_refine_ls_wR_factor_ref 0.0447
_reflns_Friedel_coverage 0.847
_reflns_Friedel_fraction_full 1.000
_reflns_Friedel_fraction_max 0.995
_reflns_number_gt 1287
_reflns_number_total 1367
_reflns_threshold_expression 'I > 2\s(I)'
_cod_data_source_file mmc12.cif
_cod_data_source_block 1
_cod_original_cell_volume 535.72(8)
_cod_original_formula_sum 'Co0.50 Ge La3 S7'
_cod_database_code 1560462
_shelx_space_group_comment
;
The symmetry employed for this shelxl refinement is uniquely defined
by the following loop, which should always be used as a source of
symmetry information in preference to the above space-group names.
They are only intended as comments.
;
_shelx_estimated_absorpt_t_min 0.458
_shelx_estimated_absorpt_t_max 0.557

loop_
_space_group_symop_operation_xyz
'x, y, z'
'-y, x-y, z'
'-x+y, -x, z'
'-x, -y, z+1/2'
'y, -x+y, z+1/2'
'x-y, x, z+1/2'

loop_
_atom_site_label
_atom_site_type_symbol
_atom_site_fract_x
_atom_site_fract_y
_atom_site_fract_z
_atom_site_U_iso_or_equiv
_atom_site_adp_type
_atom_site_occupancy
_atom_site_site_symmetry_order
_atom_site_calc_flag
_atom_site_refinement_flags_posn
_atom_site_refinement_flags_adp
_atom_site_refinement_flags_occupancy
_atom_site_disorder_assembly
_atom_site_disorder_group
La La 0.12637(3) 0.35619(3) 0.48700(13) 0.00996(9) Uani 1 1 d . . . . .
Co Co 0.0000 0.0000 0.2484(10) 0.0139(5) Uani 0.5 3 d S T P . .
Ge Ge 0.3333 0.6667 0.9050(2) 0.0103(2) Uani 1 3 d S T P . .
S1 S 0.24240(17) 0.15652(16) 0.5000(5) 0.0146(3) Uani 1 1 d . . . . .
S2 S 0.52140(18) 0.10670(18) 0.2579(3) 0.0114(3) Uani 1 1 d . . . . .
S3 S 0.3333 0.6667 0.2787(5) 0.0120(5) Uani 1 3 d S T P . .

loop_
_atom_site_aniso_label
_atom_site_aniso_U_11
_atom_site_aniso_U_22
_atom_site_aniso_U_33
_atom_site_aniso_U_23
_atom_site_aniso_U_13
_atom_site_aniso_U_12
La 0.01036(15) 0.00901(14) 0.01053(14) -0.0007(2) -0.0009(2) 0.00485(11)
Co 0.0117(7) 0.0117(7) 0.0184(14) 0.000 0.000 0.0058(3)
Ge 0.0112(3) 0.0112(3) 0.0085(5) 0.000 0.000 0.00562(16)
S1 0.0147(6) 0.0117(6) 0.0197(7) -0.0021(9) -0.0011(10) 0.0084(5)
S2 0.0102(7) 0.0110(7) 0.0118(7) -0.0001(6) 0.0015(6) 0.0044(6)
S3 0.0135(8) 0.0135(8) 0.0088(12) 0.000 0.000 0.0068(4)

loop_
_atom_type_symbol
_atom_type_description
_atom_type_scat_dispersion_real
_atom_type_scat_dispersion_imag
_atom_type_scat_source
S S 0.1246 0.1234 'International Tables Vol C Tables 4.2.6.8 and 6.1.1.4'
Co Co 0.3494 0.9721 'International Tables Vol C Tables 4.2.6.8 and 6.1.1.4'
Ge Ge 0.1547 1.8001 'International Tables Vol C Tables 4.2.6.8 and 6.1.1.4'
La La -0.2871 2.4523 'International Tables Vol C Tables 4.2.6.8 and 6.1.1.4'

loop_
_geom_angle_atom_site_label_1
_geom_angle_atom_site_label_2
_geom_angle_atom_site_label_3
_geom_angle
_geom_angle_site_symmetry_1
_geom_angle_site_symmetry_3
S1 La S1 83.52(6) . 2
S1 La S2 142.29(7) . 5_565
S1 La S2 108.92(5) 2 5_565
S1 La S1 76.70(5) . 6_554
S1 La S1 76.67(5) 2 6_554
S2 La S1 140.10(5) 5_565 6_554
S1 La S2 75.16(5) . 6
S1 La S2 140.59(6) 2 6
S2 La S2 73.22(6) 5_565 6
S1 La S2 127.87(4) 6_554 6
S1 La S2 143.91(6) . 2
S1 La S2 71.59(5) 2 2
S2 La S2 72.33(3) 5_565 2
S1 La S2 72.47(4) 6_554 2
S2 La S2 139.72(4) 6 2
S1 La S3 116.04(4) . .
S1 La S3 150.01(6) 2 .
S2 La S3 70.31(5) 5_565 .
S1 La S3 85.69(6) 6_554 .
S2 La S3 69.08(5) 6 .
S2 La S3 80.10(4) 2 .
S1 La S1 74.43(5) . 6
S1 La S1 74.40(5) 2 6
S2 La S1 75.10(5) 5_565 6
S1 La S1 140.91(5) 6_554 6
S2 La S1 68.17(4) 6 6
S2 La S1 120.90(4) 2 6
S3 La S1 130.84(6) . 6
S1 La Co 47.59(5) . .
S1 La Co 47.58(5) 2 .
S2 La Co 156.48(6) 5_565 .
S1 La Co 46.74(9) 6_554 .
S2 La Co 122.72(5) 6 .
S2 La Co 96.75(6) 2 .
S3 La Co 129.50(10) . .
S1 La Co 94.17(10) 6 .
S1 La Co 46.71(5) . 4
S1 La Co 46.70(5) 2 4
S2 La Co 117.73(9) 5_565 4
S1 La Co 95.19(9) 6_554 4
S2 La Co 96.24(6) 6 4
S2 La Co 118.03(4) 2 4
S3 La Co 161.296(15) . 4
S1 La Co 45.72(9) 6 4
Co La Co 48.453(6) . 4
S1 Co S1 92.72(16) 4_554 6_554
S1 Co S1 92.72(16) 4_554 5_554
S1 Co S1 92.72(16) 6_554 5_554
S1 Co S1 87.50(3) 4_554 3
S1 Co S1 179.7(2) 6_554 3
S1 Co S1 87.50(3) 5_554 3
S1 Co S1 87.50(3) 4_554 2
S1 Co S1 87.50(3) 6_554 2
S1 Co S1 179.7(2) 5_554 2
S1 Co S1 92.27(16) 3 2
S1 Co S1 179.7(2) 4_554 .
S1 Co S1 87.50(2) 6_554 .
S1 Co S1 87.50(2) 5_554 .
S1 Co S1 92.27(16) 3 .
S1 Co S1 92.27(16) 2 .
S1 Co Co 123.32(12) 4_554 4
S1 Co Co 123.32(12) 6_554 4
S1 Co Co 123.32(12) 5_554 4
S1 Co Co 56.36(12) 3 4
S1 Co Co 56.36(12) 2 4
S1 Co Co 56.36(12) . 4
S1 Co Co 56.68(12) 4_554 4_554
S1 Co Co 56.68(12) 6_554 4_554
S1 Co Co 56.68(12) 5_554 4_554
S1 Co Co 123.64(12) 3 4_554
S1 Co Co 123.64(12) 2 4_554
S1 Co Co 123.64(12) . 4_554
Co Co Co 180.0 4 4_554
S1 Co La 126.94(4) 4_554 .
S1 Co La 56.56(6) 6_554 .
S1 Co La 126.89(4) 5_554 .
S1 Co La 123.1(2) 3 .
S1 Co La 53.08(6) 2 .
S1 Co La 53.03(6) . .
Co Co La 66.76(9) 4 .
Co Co La 113.24(9) 4_554 .
S1 Co La 56.56(6) 4_554 2
S1 Co La 126.89(4) 6_554 2
S1 Co La 126.94(4) 5_554 2
S1 Co La 53.08(6) 3 2
S1 Co La 53.02(6) 2 2
S1 Co La 123.1(2) . 2
Co Co La 66.76(9) 4 2
Co Co La 113.24(9) 4_554 2
La Co La 105.45(10) . 2
S1 Co La 126.89(4) 4_554 3
S1 Co La 126.94(4) 6_554 3
S1 Co La 56.56(6) 5_554 3
S1 Co La 53.02(6) 3 3
S1 Co La 123.1(2) 2 3
S1 Co La 53.08(6) . 3
Co Co La 66.76(9) 4 3
Co Co La 113.24(9) 4_554 3
La Co La 105.45(10) . 3
La Co La 105.45(10) 2 3
S1 Co La 52.24(6) 4_554 4_554
S1 Co La 121.5(2) 6_554 4_554
S1 Co La 52.29(6) 5_554 4_554
S1 Co La 58.85(6) 3 4_554
S1 Co La 127.75(4) 2 4_554
S1 Co La 127.80(4) . 4_554
Co Co La 115.21(9) 4 4_554
Co Co La 64.79(9) 4_554 4_554
La Co La 178.04(18) . 4_554
La Co La 75.666(5) 2 4_554
La Co La 75.666(5) 3 4_554
S3 Ge S2 112.61(5) 1_556 5_565
S3 Ge S2 112.61(5) 1_556 4_665
S2 Ge S2 106.16(6) 5_565 4_665
S3 Ge S2 112.61(5) 1_556 6
S2 Ge S2 106.16(6) 5_565 6
S2 Ge S2 106.16(6) 4_665 6
Co S1 Co 66.96(4) 4 .
Co S1 La 81.05(5) 4 .
Co S1 La 79.39(5) . .
Co S1 La 81.00(5) 4 3
Co S1 La 79.34(5) . 3
La S1 La 156.25(6) . 3
Co S1 La 76.70(13) 4 5
Co S1 La 143.66(13) . 5
La S1 La 95.46(6) . 5
La S1 La 95.41(6) 3 5
Co S1 La 142.39(13) 4 5_554
Co S1 La 75.43(12) . 5_554
La S1 La 92.41(6) . 5_554
La S1 La 92.37(6) 3 5_554
La S1 La 140.91(5) 5 5_554
Ge S2 La 91.55(6) 4_664 6_654
Ge S2 La 89.05(5) 4_664 5_554
La S2 La 110.44(6) 6_654 5_554
Ge S2 La 122.69(7) 4_664 3
La S2 La 140.42(6) 6_654 3
La S2 La 90.99(4) 5_554 3
Ge S3 La 113.20(5) 1_554 3_565
Ge S3 La 113.20(5) 1_554 2_665
La S3 La 105.50(6) 3_565 2_665
Ge S3 La 113.20(5) 1_554 .
La S3 La 105.50(6) 3_565 .
La S3 La 105.50(6) 2_665 .

loop_
_geom_bond_atom_site_label_1
_geom_bond_atom_site_label_2
_geom_bond_distance
_geom_bond_site_symmetry_2
La S1 2.8548(14) .
La S1 2.8571(15) 2
La S2 2.9303(17) 5_565
La S1 3.012(3) 6_554
La S2 3.0270(17) 6
La S2 3.0613(17) 2
La S3 3.0736(12) .
La S1 3.154(3) 6
La Co 3.512(2) .
La Co 3.567(3) 4
Co S1 2.628(4) 4_554
Co S1 2.628(4) 6_554
Co S1 2.628(4) 5_554
Co S1 2.638(4) 3
Co S1 2.638(4) 2
Co S1 2.638(4) .
Co Co 2.9053(2) 4
Co Co 2.9054(2) 4_554
Co La 3.512(2) 2
Co La 3.512(2) 3
Co La 3.567(3) 4_554
Ge S3 2.171(3) 1_556
Ge S2 2.2226(17) 5_565
Ge S2 2.2226(17) 4_665
Ge S2 2.2226(17) 6
S1 Co 2.628(4) 4
S1 La 2.8571(15) 3
S1 La 3.012(3) 5
S1 La 3.154(3) 5_554
S2 Ge 2.2226(17) 4_664
S2 La 2.9303(16) 6_654
S2 La 3.0270(17) 5_554
S2 La 3.0613(16) 3
S3 Ge 2.171(3) 1_554
S3 La 3.0736(12) 3_565
S3 La 3.0736(12) 2_665
